data_7157638
loop_
_publ_author_name
'Garc\'ia de la Concepci\'on, Juan'
'\'Avalos, Mart\'in'
'Jim\'enez, Jos\'e L'
'Cintas, Pedro'
'Light, Mark E.'

_publ_section_title
;
 A fully diastereoselective oxidation of a mesoionic dipole with triplet
 molecular oxygen.
;
_journal_issue 32
_journal_name_full 'Organic &amp; biomolecular chemistry'
_journal_page_first 6328
_journal_page_last 6339
_journal_paper_doi 10.1039/d0ob01428a
_journal_volume 18
_journal_year 2020
_chemical_absolute_configuration ad
_chemical_formula_moiety 'C28 H30 N2 O3 S4'
_chemical_formula_sum 'C28 H30 N2 O3 S4'
_chemical_formula_weight 570.78
_space_group_crystal_system orthorhombic
_space_group_IT_number 19
_space_group_name_Hall 'P 2ac 2ab'
_space_group_name_H-M_alt 'P 21 21 21'
_atom_sites_solution_hydrogens geom
_audit_creation_date 2016-01-07
_audit_creation_method
;
Olex2 1.2-alpha
(compiled 2015.11.10 svn.r3248 for OlexSys, GUI svn.r5133)
;
_audit_update_record
;
2018-10-04 deposited with the CCDC.	2020-07-31 downloaded from the CCDC.
;
_cell_angle_alpha 90
_cell_angle_beta 90
_cell_angle_gamma 90
_cell_formula_units_Z 4
_cell_length_a 9.4421(2)
_cell_length_b 14.8451(4)
_cell_length_c 19.2118(4)
_cell_measurement_reflns_used 14506
_cell_measurement_temperature 100(2)
_cell_measurement_theta_max 30.6460
_cell_measurement_theta_min 2.4870
_cell_volume 2692.90(11)
_computing_cell_refinement 'CrysAlisPro 1.171.38.41 (Rigaku OD, 2015)'
_computing_data_collection 'CrystalClear-SM Expert 3.1 b27 (Rigaku, 2013)'
_computing_data_reduction 'CrysAlisPro 1.171.38.41 (Rigaku OD, 2015)'
_computing_molecular_graphics 'Olex2 (Dolomanov et al., 2009)'
_computing_publication_material 'Olex2 (Dolomanov et al., 2009)'
_computing_structure_refinement 'ShelXL (Sheldrick, 2015)'
_computing_structure_solution 'ShelXT (Sheldrick, 2015)'
_diffrn_ambient_temperature 100(2)
_diffrn_detector 'CCD area detector'
_diffrn_detector_area_resol_mean 28.5714
_diffrn_detector_type 'Rigaku HG Saturn724+ (2x2 bin mode)'
_diffrn_measured_fraction_theta_full 0.998
_diffrn_measured_fraction_theta_max 0.998
_diffrn_measurement_details
;
List of Runs (angles in degrees, time in seconds):

  # Type    Start    End  Width  t~exp~   \w     \q     \k     \f   Frames
#--------------------------------------------------------------------------
  1  \w    -80.00  20.00   1.00   10.00    --  -19.00 -72.00 150.00  100
  2  \w   -109.00 -34.00   1.00   10.00    --  -19.00 -54.00  90.00   75
  3  \w    -62.00 -42.00   1.00   10.00    --  -19.00 -18.00-180.00   20
  4  \w   -109.00  17.00   1.00   10.00    --  -19.00 -54.00   0.00  126
  5  \w    -76.00   0.00   1.00   10.00    --  -19.00 -72.00-120.00   76
;
_diffrn_measurement_device 'four-circle \k diffractometer'
_diffrn_measurement_device_type 'Rigaku AFC12 FRE-VHF'
_diffrn_measurement_method 'profile data from \w-scans'
_diffrn_measurement_specimen_support 'MiTeGen MicroMesh'
_diffrn_orient_matrix_type 'CrysAlisPro convention (1999,Acta A55,543-557)'
_diffrn_orient_matrix_UB_11 0.0017950000
_diffrn_orient_matrix_UB_12 -0.0431432000
_diffrn_orient_matrix_UB_13 -0.0159167000
_diffrn_orient_matrix_UB_21 0.0046933000
_diffrn_orient_matrix_UB_22 0.0205338000
_diffrn_orient_matrix_UB_23 -0.0332313000
_diffrn_orient_matrix_UB_31 0.0749254000
_diffrn_orient_matrix_UB_32 -0.0003414000
_diffrn_orient_matrix_UB_33 0.0025109000
_diffrn_radiation_collimation 0.3
_diffrn_radiation_monochromator 'Confocal mirrors, VHF Varimax'
_diffrn_radiation_probe x-ray
_diffrn_radiation_type MoK\a
_diffrn_radiation_wavelength 0.71073
_diffrn_reflns_av_R_equivalents 0.0688
_diffrn_reflns_av_unetI/netI 0.0430
_diffrn_reflns_Laue_measured_fraction_full 0.998
_diffrn_reflns_Laue_measured_fraction_max 0.998
_diffrn_reflns_limit_h_max 7
_diffrn_reflns_limit_h_min -12
_diffrn_reflns_limit_k_max 19
_diffrn_reflns_limit_k_min -20
_diffrn_reflns_limit_l_max 25
_diffrn_reflns_limit_l_min -25
_diffrn_reflns_number 23556
_diffrn_reflns_point_group_measured_fraction_full 0.998
_diffrn_reflns_point_group_measured_fraction_max 0.998
_diffrn_reflns_theta_full 26.000
_diffrn_reflns_theta_max 28.698
_diffrn_reflns_theta_min 2.942
_diffrn_source 'Rotating Anode'
_diffrn_source_current 55.0
_diffrn_source_power 2.475
_diffrn_source_target Mo
_diffrn_source_type 'Rotating Anode'
_diffrn_source_voltage 45.0
_exptl_absorpt_coefficient_mu 0.387
_exptl_absorpt_correction_T_max 1.00000
_exptl_absorpt_correction_T_min 0.34005
_exptl_absorpt_correction_type multi-scan
_exptl_absorpt_process_details
'CrysAlisPro 1.171.38.41 (Rigaku Oxford Diffraction, 2015) Empirical absorption correction using spherical harmonics, implemented in SCALE3 ABSPACK scaling algorithm.'
_exptl_crystal_colour 'clear colourless'
_exptl_crystal_colour_lustre clear
_exptl_crystal_colour_primary colourless
_exptl_crystal_density_diffrn 1.408
_exptl_crystal_description prism
_exptl_crystal_F_000 1200
_exptl_crystal_recrystallization_method 'The material was recrystallised from --- by slow evaporation'
_exptl_crystal_size_max 0.23
_exptl_crystal_size_mid 0.11
_exptl_crystal_size_min 0.02
_refine_diff_density_max 0.432
_refine_diff_density_min -0.454
_refine_diff_density_rms 0.064
_refine_ls_abs_structure_details
;
 Flack x determined using 2668 quotients [(I+)-(I-)]/[(I+)+(I-)]
 (Parsons, Flack and Wagner, Acta Cryst. B69 (2013) 249-259).
;
_refine_ls_abs_structure_Flack 0.01(5)
_refine_ls_extinction_method none
_refine_ls_goodness_of_fit_ref 1.050
_refine_ls_hydrogen_treatment constr
_refine_ls_matrix_type full
_refine_ls_number_parameters 338
_refine_ls_number_reflns 6950
_refine_ls_number_restraints 0
_refine_ls_restrained_S_all 1.050
_refine_ls_R_factor_all 0.0433
_refine_ls_R_factor_gt 0.0401
_refine_ls_shift/su_max 0.001
_refine_ls_shift/su_mean 0.000
_refine_ls_structure_factor_coef Fsqd
_refine_ls_weighting_details 'w=1/[\s^2^(Fo^2^)+(0.0701P)^2^] where P=(Fo^2^+2Fc^2^)/3'
_refine_ls_weighting_scheme calc
_refine_ls_wR_factor_gt 0.0987
_refine_ls_wR_factor_ref 0.1003
_reflns_Friedel_coverage 0.786
_reflns_Friedel_fraction_full 0.998
_reflns_Friedel_fraction_max 0.998
_reflns_number_gt 6514
_reflns_number_total 6950
_reflns_threshold_expression 'I > 2\s(I)'
_cod_data_source_file d0ob01428a3.cif
_cod_data_source_block 2016acc0002_r_100k
_cod_depositor_comments 'Adding full bibliography for 7157638--7157640.cif.'
_cod_original_cell_volume 2692.89(11)
_cod_database_code 7157638
_shelx_space_group_comment
;
The symmetry employed for this shelxl refinement is uniquely defined
by the following loop, which should always be used as a source of
symmetry information in preference to the above space-group names.
They are only intended as comments.
;
_diffrn_measurement_device_type2 'Rigaku AFC12 (Right)'
_reflns_odcompleteness_completeness 95.44
_reflns_odcompleteness_iscentric 1
_reflns_odcompleteness_theta 30.55
_olex2_refinement_description
;
1. Fixed Uiso
 At 1.2 times of:
  All C(H) groups, All C(H,H) groups
 At 1.5 times of:
  All C(H,H,H) groups
2.a Ternary CH refined with riding coordinates:
 C2(H2), C4(H4), C25(H25), C26(H26)
2.b Secondary CH2 refined with riding coordinates:
 C5(H5A,H5B), C24(H24A,H24B)
2.c Aromatic/amide H refined with riding coordinates:
 C11(H11), C12(H12), C13(H13), C14(H14), C15(H15), C17(H17), C18(H18),
 C19(H19), C20(H20), C21(H21)
2.d Idealised Me refined as rotating group:
 C1(H1A,H1B,H1C), C3(H3A,H3B,H3C), C27(H27A,H27B,H27C), C28(H28A,H28B,H28C)
;
_shelx_shelxl_version_number 2014/7
_olex2_date_sample_submission 2016-01-04
_olex2_diffrn_ambient_temperature_device 'Oxford Cryosystems'
_olex2_exptl_crystal_mounting_method 'The crystal was mounted on a MITIGEN holder in perfluoroether oil'
_olex2_submission_original_sample_id 'DIMQ RX'
_olex2_submission_special_instructions 'No special instructions were received'
_oxdiff_exptl_absorpt_empirical_details
;
Empirical correction (ABSPACK) includes:
- Absorption correction using spherical harmonics
- Frame scaling
- Detector area scaling
;
_oxdiff_exptl_absorpt_empirical_full_max 3.793
_oxdiff_exptl_absorpt_empirical_full_min 0.341

loop_
_space_group_symop_operation_xyz
'x, y, z'
'-x+1/2, -y, z+1/2'
'-x, y+1/2, -z+1/2'
'x+1/2, -y+1/2, -z'

loop_
_atom_site_label
_atom_site_type_symbol
_atom_site_fract_x
_atom_site_fract_y
_atom_site_fract_z
_atom_site_U_iso_or_equiv
_atom_site_adp_type
_atom_site_occupancy
_atom_site_site_symmetry_order
_atom_site_calc_flag
_atom_site_refinement_flags_posn
_atom_site_refinement_flags_adp
_atom_site_refinement_flags_occupancy
_atom_site_disorder_assembly
_atom_site_disorder_group
S1 S 0.95711(8) 0.61578(4) 0.82138(3) 0.01826(15) Uani 1 1 d . . . . .
S2 S 0.78131(7) 0.72043(4) 0.71272(3) 0.01673(14) Uani 1 1 d . . . . .
S3 S 0.54030(7) 0.59775(4) 0.71730(3) 0.01577(14) Uani 1 1 d . . . . .
S4 S 0.28578(9) 0.56153(5) 0.94984(4) 0.02719(17) Uani 1 1 d . . . . .
O1 O 0.7922(2) 0.52227(12) 0.59266(9) 0.0200(4) Uani 1 1 d . . . . .
O2 O 0.6967(2) 0.71503(12) 0.86420(9) 0.0191(4) Uani 1 1 d . . . . .
O3 O 0.3778(2) 0.52744(14) 0.82343(10) 0.0221(4) Uani 1 1 d . . . . .
N1 N 0.8524(2) 0.55194(14) 0.70626(10) 0.0148(4) Uani 1 1 d . . . . .
N2 N 0.4938(2) 0.64016(14) 0.88499(11) 0.0161(4) Uani 1 1 d . . . . .
C1 C 1.2025(3) 0.4310(2) 0.67093(15) 0.0253(6) Uani 1 1 d . . . . .
H1A H 1.2719 0.4369 0.6333 0.038 Uiso 1 1 calc GR . . . .
H1B H 1.1554 0.3723 0.6675 0.038 Uiso 1 1 calc GR . . . .
H1C H 1.2509 0.4356 0.7159 0.038 Uiso 1 1 calc GR . . . .
C2 C 1.0926(3) 0.50578(18) 0.66487(13) 0.0186(5) Uani 1 1 d . . . . .
H2 H 1.0499 0.5012 0.6174 0.022 Uiso 1 1 calc R . . . .
C3 C 1.1600(3) 0.59867(19) 0.67041(14) 0.0220(6) Uani 1 1 d . . . . .
H3A H 1.2121 0.6033 0.7144 0.033 Uiso 1 1 calc GR . . . .
H3B H 1.0859 0.6449 0.6690 0.033 Uiso 1 1 calc GR . . . .
H3C H 1.2254 0.6077 0.6314 0.033 Uiso 1 1 calc GR . . . .
C4 C 0.9725(3) 0.49054(16) 0.71762(12) 0.0155(5) Uani 1 1 d . . . . .
H4 H 0.9376 0.4274 0.7121 0.019 Uiso 1 1 calc R . . . .
C5 C 1.0158(3) 0.50411(18) 0.79419(12) 0.0190(5) Uani 1 1 d . . . . .
H5A H 1.1199 0.4991 0.7990 0.023 Uiso 1 1 calc R . . . .
H5B H 0.9712 0.4574 0.8237 0.023 Uiso 1 1 calc R . . . .
C6 C 0.8122(3) 0.61497(17) 0.76060(12) 0.0143(5) Uani 1 1 d . . . . .
C7 C 0.7803(3) 0.56537(16) 0.64586(12) 0.0158(5) Uani 1 1 d . . . . .
C8 C 0.6774(3) 0.64468(17) 0.65851(12) 0.0155(5) Uani 1 1 d . . . . .
C9 C 0.6629(3) 0.58543(16) 0.79135(12) 0.0137(5) Uani 1 1 d . . . . .
C10 C 0.6719(3) 0.48973(17) 0.81983(13) 0.0142(5) Uani 1 1 d . . . . .
C11 C 0.6529(3) 0.41495(17) 0.77770(13) 0.0187(5) Uani 1 1 d . . . . .
H11 H 0.6280 0.4228 0.7302 0.022 Uiso 1 1 calc R . . . .
C12 C 0.6698(3) 0.32864(19) 0.80429(15) 0.0237(6) Uani 1 1 d . . . . .
H12 H 0.6582 0.2778 0.7748 0.028 Uiso 1 1 calc R . . . .
C13 C 0.7039(3) 0.31682(18) 0.87414(15) 0.0248(6) Uani 1 1 d . . . . .
H13 H 0.7149 0.2578 0.8925 0.030 Uiso 1 1 calc R . . . .
C14 C 0.7216(3) 0.39068(18) 0.91673(14) 0.0220(5) Uani 1 1 d . . . . .
H14 H 0.7443 0.3826 0.9645 0.026 Uiso 1 1 calc R . . . .
C15 C 0.7063(3) 0.47719(17) 0.88968(13) 0.0172(5) Uani 1 1 d . . . . .
H15 H 0.7194 0.5280 0.9191 0.021 Uiso 1 1 calc R . . . .
C16 C 0.6098(3) 0.68286(18) 0.59436(13) 0.0176(5) Uani 1 1 d . . . . .
C17 C 0.6330(3) 0.77127(19) 0.57372(14) 0.0213(6) Uani 1 1 d . . . . .
H17 H 0.6904 0.8098 0.6013 0.026 Uiso 1 1 calc R . . . .
C18 C 0.5723(3) 0.8034(2) 0.51252(15) 0.0258(6) Uani 1 1 d . . . . .
H18 H 0.5892 0.8636 0.4981 0.031 Uiso 1 1 calc R . . . .
C19 C 0.4880(3) 0.7481(2) 0.47289(14) 0.0269(6) Uani 1 1 d . . . . .
H19 H 0.4476 0.7700 0.4309 0.032 Uiso 1 1 calc R . . . .
C20 C 0.4616(3) 0.6605(2) 0.49389(14) 0.0242(6) Uani 1 1 d . . . . .
H20 H 0.4018 0.6228 0.4668 0.029 Uiso 1 1 calc R . . . .
C21 C 0.5223(3) 0.62771(18) 0.55452(13) 0.0203(5) Uani 1 1 d . . . . .
H21 H 0.5042 0.5676 0.5689 0.024 Uiso 1 1 calc R . . . .
C22 C 0.6204(3) 0.65268(17) 0.84839(13) 0.0159(5) Uani 1 1 d . . . . .
C23 C 0.3935(3) 0.57259(17) 0.87524(13) 0.0181(5) Uani 1 1 d . . . . .
C24 C 0.3837(4) 0.64562(19) 0.99810(14) 0.0250(6) Uani 1 1 d . . . . .
H24A H 0.3179 0.6851 1.0242 0.030 Uiso 1 1 calc R . . . .
H24B H 0.4486 0.6164 1.0317 0.030 Uiso 1 1 calc R . . . .
C25 C 0.4682(3) 0.70097(16) 0.94469(12) 0.0171(5) Uani 1 1 d . . . . .
H25 H 0.5620 0.7158 0.9659 0.021 Uiso 1 1 calc R . . . .
C26 C 0.3988(3) 0.78989(18) 0.92144(13) 0.0187(5) Uani 1 1 d . . . . .
H26 H 0.4589 0.8153 0.8833 0.022 Uiso 1 1 calc R . . . .
C27 C 0.4029(4) 0.85694(19) 0.98149(16) 0.0268(6) Uani 1 1 d . . . . .
H27A H 0.3470 0.8335 1.0205 0.040 Uiso 1 1 calc GR . . . .
H27B H 0.3632 0.9146 0.9662 0.040 Uiso 1 1 calc GR . . . .
H27C H 0.5012 0.8658 0.9964 0.040 Uiso 1 1 calc GR . . . .
C28 C 0.2499(3) 0.7794(2) 0.89241(14) 0.0241(6) Uani 1 1 d . . . . .
H28A H 0.2511 0.7359 0.8540 0.036 Uiso 1 1 calc GR . . . .
H28B H 0.2161 0.8377 0.8753 0.036 Uiso 1 1 calc GR . . . .
H28C H 0.1866 0.7576 0.9292 0.036 Uiso 1 1 calc GR . . . .

loop_
_atom_site_aniso_label
_atom_site_aniso_U_11
_atom_site_aniso_U_22
_atom_site_aniso_U_33
_atom_site_aniso_U_23
_atom_site_aniso_U_13
_atom_site_aniso_U_12
S1 0.0165(3) 0.0259(3) 0.0124(3) -0.0031(2) -0.0027(2) -0.0022(3)
S2 0.0192(3) 0.0169(3) 0.0141(3) 0.0003(2) 0.0000(2) -0.0021(2)
S3 0.0140(3) 0.0212(3) 0.0121(3) 0.0019(2) -0.0010(2) -0.0012(2)
S4 0.0307(4) 0.0250(3) 0.0259(4) 0.0022(3) 0.0133(3) -0.0035(3)
O1 0.0219(10) 0.0256(9) 0.0127(8) -0.0044(7) -0.0029(7) 0.0020(8)
O2 0.0218(10) 0.0201(8) 0.0155(8) -0.0032(7) 0.0021(7) -0.0030(8)
O3 0.0182(10) 0.0274(10) 0.0207(9) -0.0029(8) 0.0003(8) -0.0027(8)
N1 0.0147(10) 0.0193(10) 0.0103(9) -0.0010(8) -0.0005(8) 0.0007(8)
N2 0.0173(11) 0.0181(9) 0.0127(9) -0.0010(8) 0.0024(8) 0.0000(9)
C1 0.0236(15) 0.0293(13) 0.0228(13) -0.0050(11) -0.0024(11) 0.0092(12)
C2 0.0187(13) 0.0227(12) 0.0144(11) -0.0010(10) 0.0009(10) 0.0039(11)
C3 0.0191(14) 0.0250(13) 0.0218(13) 0.0045(11) 0.0042(11) 0.0003(11)
C4 0.0158(12) 0.0177(10) 0.0131(10) 0.0001(9) -0.0011(10) 0.0018(10)
C5 0.0196(13) 0.0252(12) 0.0120(10) 0.0004(9) -0.0024(10) 0.0013(11)
C6 0.0145(12) 0.0186(11) 0.0097(10) -0.0010(8) -0.0008(9) -0.0014(9)
C7 0.0167(12) 0.0180(11) 0.0127(11) 0.0012(9) 0.0006(9) -0.0033(10)
C8 0.0146(12) 0.0201(11) 0.0118(10) 0.0010(9) -0.0006(9) -0.0014(10)
C9 0.0137(12) 0.0171(11) 0.0103(10) -0.0018(9) -0.0011(9) 0.0003(9)
C10 0.0133(12) 0.0163(11) 0.0130(11) -0.0001(9) 0.0002(9) -0.0015(9)
C11 0.0224(14) 0.0198(11) 0.0138(11) -0.0013(9) 0.0005(10) -0.0016(10)
C12 0.0301(16) 0.0184(12) 0.0226(13) -0.0029(10) 0.0035(12) -0.0001(11)
C13 0.0299(16) 0.0201(12) 0.0244(13) 0.0050(10) 0.0040(12) 0.0021(12)
C14 0.0220(14) 0.0278(13) 0.0162(11) 0.0048(10) -0.0015(11) 0.0016(12)
C15 0.0164(13) 0.0220(12) 0.0131(11) -0.0012(9) 0.0006(10) -0.0015(10)
C16 0.0150(13) 0.0254(12) 0.0124(11) 0.0036(9) 0.0017(10) 0.0022(11)
C17 0.0182(14) 0.0272(13) 0.0185(12) 0.0053(10) 0.0008(10) -0.0017(11)
C18 0.0232(16) 0.0306(14) 0.0235(13) 0.0125(11) 0.0025(11) 0.0022(12)
C19 0.0227(15) 0.0418(16) 0.0162(12) 0.0112(11) -0.0022(11) 0.0040(13)
C20 0.0201(14) 0.0357(15) 0.0168(12) 0.0012(11) -0.0043(11) 0.0031(13)
C21 0.0199(14) 0.0258(12) 0.0152(11) 0.0017(10) -0.0006(11) 0.0019(11)
C22 0.0188(13) 0.0169(11) 0.0120(10) -0.0006(9) -0.0009(9) 0.0027(10)
C23 0.0163(13) 0.0191(12) 0.0190(12) 0.0016(10) 0.0021(10) 0.0009(10)
C24 0.0353(17) 0.0248(13) 0.0150(12) 0.0024(10) 0.0074(12) 0.0018(12)
C25 0.0227(13) 0.0202(11) 0.0085(10) -0.0010(9) 0.0012(10) 0.0025(10)
C26 0.0221(14) 0.0196(11) 0.0146(11) 0.0006(9) 0.0020(10) 0.0022(11)
C27 0.0326(17) 0.0246(13) 0.0233(13) -0.0047(11) -0.0004(13) 0.0054(13)
C28 0.0249(15) 0.0272(13) 0.0203(12) 0.0004(11) -0.0028(11) 0.0065(12)

loop_
_atom_type_symbol
_atom_type_description
_atom_type_scat_dispersion_real
_atom_type_scat_dispersion_imag
_atom_type_scat_source
C C 0.0033 0.0016 'International Tables Vol C Tables 4.2.6.8 and 6.1.1.4'
H H 0.0000 0.0000 'International Tables Vol C Tables 4.2.6.8 and 6.1.1.4'
N N 0.0061 0.0033 'International Tables Vol C Tables 4.2.6.8 and 6.1.1.4'
O O 0.0106 0.0060 'International Tables Vol C Tables 4.2.6.8 and 6.1.1.4'
S S 0.1246 0.1234 'International Tables Vol C Tables 4.2.6.8 and 6.1.1.4'

loop_
_geom_angle_atom_site_label_1
_geom_angle_atom_site_label_2
_geom_angle_atom_site_label_3
_geom_angle
_geom_angle_site_symmetry_1
_geom_angle_site_symmetry_3
_geom_angle_publ_flag
C6 S1 C5 92.24(12) . . ?
C8 S2 C6 81.12(11) . . ?
C9 S3 C8 93.95(11) . . ?
C23 S4 C24 93.30(13) . . ?
C6 N1 C4 119.6(2) . . ?
C7 N1 C4 127.1(2) . . ?
C7 N1 C6 112.8(2) . . ?
C22 N2 C25 116.6(2) . . ?
C23 N2 C22 127.6(2) . . ?
C23 N2 C25 115.6(2) . . ?
H1A C1 H1B 109.5 . . ?
H1A C1 H1C 109.5 . . ?
H1B C1 H1C 109.5 . . ?
C2 C1 H1A 109.5 . . ?
C2 C1 H1B 109.5 . . ?
C2 C1 H1C 109.5 . . ?
C1 C2 H2 107.1 . . ?
C1 C2 C4 110.2(2) . . ?
C3 C2 C1 111.7(2) . . ?
C3 C2 H2 107.1 . . ?
C3 C2 C4 113.3(2) . . ?
C4 C2 H2 107.1 . . ?
C2 C3 H3A 109.5 . . ?
C2 C3 H3B 109.5 . . ?
C2 C3 H3C 109.5 . . ?
H3A C3 H3B 109.5 . . ?
H3A C3 H3C 109.5 . . ?
H3B C3 H3C 109.5 . . ?
N1 C4 C2 112.3(2) . . ?
N1 C4 H4 108.1 . . ?
N1 C4 C5 105.38(19) . . ?
C2 C4 H4 108.1 . . ?
C2 C4 C5 114.5(2) . . ?
C5 C4 H4 108.1 . . ?
S1 C5 H5A 110.1 . . ?
S1 C5 H5B 110.1 . . ?
C4 C5 S1 108.16(17) . . ?
C4 C5 H5A 110.1 . . ?
C4 C5 H5B 110.1 . . ?
H5A C5 H5B 108.4 . . ?
S1 C6 S2 116.09(13) . . ?
N1 C6 S1 105.80(17) . . ?
N1 C6 S2 103.32(15) . . ?
N1 C6 C9 108.73(19) . . ?
C9 C6 S1 115.79(16) . . ?
C9 C6 S2 106.24(16) . . ?
O1 C7 N1 126.6(2) . . ?
O1 C7 C8 126.4(2) . . ?
N1 C7 C8 107.0(2) . . ?
S2 C8 S3 105.07(12) . . ?
C7 C8 S2 102.83(17) . . ?
C7 C8 S3 104.39(17) . . ?
C16 C8 S2 117.80(19) . . ?
C16 C8 S3 110.21(19) . . ?
C16 C8 C7 115.2(2) . . ?
C6 C9 S3 104.05(15) . . ?
C10 C9 S3 113.86(17) . . ?
C10 C9 C6 109.9(2) . . ?
C10 C9 C22 111.36(19) . . ?
C22 C9 S3 108.79(17) . . ?
C22 C9 C6 108.5(2) . . ?
C11 C10 C9 122.0(2) . . ?
C11 C10 C15 119.1(2) . . ?
C15 C10 C9 118.9(2) . . ?
C10 C11 H11 119.7 . . ?
C10 C11 C12 120.6(2) . . ?
C12 C11 H11 119.7 . . ?
C11 C12 H12 120.1 . . ?
C11 C12 C13 119.9(3) . . ?
C13 C12 H12 120.1 . . ?
C12 C13 H13 120.0 . . ?
C14 C13 C12 120.0(3) . . ?
C14 C13 H13 120.0 . . ?
C13 C14 H14 120.0 . . ?
C13 C14 C15 120.0(2) . . ?
C15 C14 H14 120.0 . . ?
C10 C15 H15 119.8 . . ?
C14 C15 C10 120.5(2) . . ?
C14 C15 H15 119.8 . . ?
C17 C16 C8 121.7(3) . . ?
C17 C16 C21 119.5(2) . . ?
C21 C16 C8 118.8(2) . . ?
C16 C17 H17 120.0 . . ?
C16 C17 C18 120.0(3) . . ?
C18 C17 H17 120.0 . . ?
C17 C18 H18 119.9 . . ?
C19 C18 C17 120.2(3) . . ?
C19 C18 H18 119.9 . . ?
C18 C19 H19 119.9 . . ?
C18 C19 C20 120.3(3) . . ?
C20 C19 H19 119.9 . . ?
C19 C20 H20 120.0 . . ?
C19 C20 C21 120.0(3) . . ?
C21 C20 H20 120.0 . . ?
C16 C21 H21 120.0 . . ?
C20 C21 C16 120.1(3) . . ?
C20 C21 H21 120.0 . . ?
O2 C22 N2 118.9(2) . . ?
O2 C22 C9 121.3(2) . . ?
N2 C22 C9 119.7(2) . . ?
O3 C23 S4 123.1(2) . . ?
O3 C23 N2 126.4(2) . . ?
N2 C23 S4 110.49(18) . . ?
S4 C24 H24A 110.3 . . ?
S4 C24 H24B 110.3 . . ?
H24A C24 H24B 108.6 . . ?
C25 C24 S4 106.98(18) . . ?
C25 C24 H24A 110.3 . . ?
C25 C24 H24B 110.3 . . ?
N2 C25 C24 106.0(2) . . ?
N2 C25 H25 107.8 . . ?
N2 C25 C26 111.57(19) . . ?
C24 C25 H25 107.8 . . ?
C24 C25 C26 115.5(2) . . ?
C26 C25 H25 107.8 . . ?
C25 C26 H26 107.1 . . ?
C27 C26 C25 109.2(2) . . ?
C27 C26 H26 107.1 . . ?
C28 C26 C25 114.3(2) . . ?
C28 C26 H26 107.1 . . ?
C28 C26 C27 111.6(2) . . ?
C26 C27 H27A 109.5 . . ?
C26 C27 H27B 109.5 . . ?
C26 C27 H27C 109.5 . . ?
H27A C27 H27B 109.5 . . ?
H27A C27 H27C 109.5 . . ?
H27B C27 H27C 109.5 . . ?
C26 C28 H28A 109.5 . . ?
C26 C28 H28B 109.5 . . ?
C26 C28 H28C 109.5 . . ?
H28A C28 H28B 109.5 . . ?
H28A C28 H28C 109.5 . . ?
H28B C28 H28C 109.5 . . ?

loop_
_geom_bond_atom_site_label_1
_geom_bond_atom_site_label_2
_geom_bond_distance
_geom_bond_site_symmetry_2
_geom_bond_publ_flag
S1 C5 1.824(3) . ?
S1 C6 1.798(3) . ?
S2 C6 1.839(3) . ?
S2 C8 1.820(3) . ?
S3 C8 1.854(3) . ?
S3 C9 1.843(3) . ?
S4 C23 1.765(3) . ?
S4 C24 1.809(3) . ?
O1 C7 1.211(3) . ?
O2 C22 1.212(3) . ?
O3 C23 1.209(3) . ?
N1 C4 1.471(3) . ?
N1 C6 1.452(3) . ?
N1 C7 1.360(3) . ?
N2 C22 1.399(4) . ?
N2 C23 1.393(4) . ?
N2 C25 1.480(3) . ?
C1 H1A 0.9800 . ?
C1 H1B 0.9800 . ?
C1 H1C 0.9800 . ?
C1 C2 1.524(4) . ?
C2 H2 1.0000 . ?
C2 C3 1.523(4) . ?
C2 C4 1.538(4) . ?
C3 H3A 0.9800 . ?
C3 H3B 0.9800 . ?
C3 H3C 0.9800 . ?
C4 H4 1.0000 . ?
C4 C5 1.540(3) . ?
C5 H5A 0.9900 . ?
C5 H5B 0.9900 . ?
C6 C9 1.590(4) . ?
C7 C8 1.545(4) . ?
C8 C16 1.499(3) . ?
C9 C10 1.525(3) . ?
C9 C22 1.536(3) . ?
C10 C11 1.386(3) . ?
C10 C15 1.393(3) . ?
C11 H11 0.9500 . ?
C11 C12 1.389(4) . ?
C12 H12 0.9500 . ?
C12 C13 1.391(4) . ?
C13 H13 0.9500 . ?
C13 C14 1.378(4) . ?
C14 H14 0.9500 . ?
C14 C15 1.393(4) . ?
C15 H15 0.9500 . ?
C16 C17 1.389(4) . ?
C16 C21 1.392(4) . ?
C17 H17 0.9500 . ?
C17 C18 1.392(4) . ?
C18 H18 0.9500 . ?
C18 C19 1.374(4) . ?
C19 H19 0.9500 . ?
C19 C20 1.384(4) . ?
C20 H20 0.9500 . ?
C20 C21 1.387(4) . ?
C21 H21 0.9500 . ?
C24 H24A 0.9900 . ?
C24 H24B 0.9900 . ?
C24 C25 1.538(4) . ?
C25 H25 1.0000 . ?
C25 C26 1.540(4) . ?
C26 H26 1.0000 . ?
C26 C27 1.524(4) . ?
C26 C28 1.521(4) . ?
C27 H27A 0.9800 . ?
C27 H27B 0.9800 . ?
C27 H27C 0.9800 . ?
C28 H28A 0.9800 . ?
C28 H28B 0.9800 . ?
C28 H28C 0.9800 . ?

loop_
_geom_torsion_atom_site_label_1
_geom_torsion_atom_site_label_2
_geom_torsion_atom_site_label_3
_geom_torsion_atom_site_label_4
_geom_torsion
_geom_torsion_site_symmetry_1
_geom_torsion_site_symmetry_2
_geom_torsion_site_symmetry_3
_geom_torsion_site_symmetry_4
_geom_torsion_publ_flag
S1 C6 C9 S3 177.26(13) . . . . ?
S1 C6 C9 C10 -60.5(2) . . . . ?
S1 C6 C9 C22 61.5(2) . . . . ?
S2 C6 C9 S3 46.75(16) . . . . ?
S2 C6 C9 C10 169.04(16) . . . . ?
S2 C6 C9 C22 -69.0(2) . . . . ?
S2 C8 C16 C17 4.5(4) . . . . ?
S2 C8 C16 C21 -175.9(2) . . . . ?
S3 C8 C16 C17 125.0(3) . . . . ?
S3 C8 C16 C21 -55.4(3) . . . . ?
S3 C9 C10 C11 30.7(3) . . . . ?
S3 C9 C10 C15 -152.1(2) . . . . ?
S3 C9 C22 O2 -113.6(2) . . . . ?
S3 C9 C22 N2 69.0(2) . . . . ?
S4 C24 C25 N2 -27.5(3) . . . . ?
S4 C24 C25 C26 96.6(2) . . . . ?
O1 C7 C8 S2 -143.1(2) . . . . ?
O1 C7 C8 S3 107.4(3) . . . . ?
O1 C7 C8 C16 -13.6(4) . . . . ?
N1 C4 C5 S1 -23.9(2) . . . . ?
N1 C6 C9 S3 -63.9(2) . . . . ?
N1 C6 C9 C10 58.4(2) . . . . ?
N1 C6 C9 C22 -179.58(19) . . . . ?
N1 C7 C8 S2 38.2(2) . . . . ?
N1 C7 C8 S3 -71.3(2) . . . . ?
N1 C7 C8 C16 167.7(2) . . . . ?
N2 C25 C26 C27 -168.4(2) . . . . ?
N2 C25 C26 C28 65.8(3) . . . . ?
C1 C2 C4 N1 -170.5(2) . . . . ?
C1 C2 C4 C5 69.4(3) . . . . ?
C2 C4 C5 S1 100.0(2) . . . . ?
C3 C2 C4 N1 63.5(3) . . . . ?
C3 C2 C4 C5 -56.6(3) . . . . ?
C4 N1 C6 S1 13.7(3) . . . . ?
C4 N1 C6 S2 136.16(19) . . . . ?
C4 N1 C6 C9 -111.3(2) . . . . ?
C4 N1 C7 O1 8.5(4) . . . . ?
C4 N1 C7 C8 -172.9(2) . . . . ?
C5 S1 C6 S2 -137.47(15) . . . . ?
C5 S1 C6 N1 -23.58(18) . . . . ?
C5 S1 C6 C9 96.90(19) . . . . ?
C6 S1 C5 C4 28.42(19) . . . . ?
C6 S2 C8 S3 60.24(13) . . . . ?
C6 S2 C8 C7 -48.75(16) . . . . ?
C6 S2 C8 C16 -176.6(2) . . . . ?
C6 N1 C4 C2 -118.5(2) . . . . ?
C6 N1 C4 C5 6.7(3) . . . . ?
C6 N1 C7 O1 -179.4(3) . . . . ?
C6 N1 C7 C8 -0.8(3) . . . . ?
C6 C9 C10 C11 -85.6(3) . . . . ?
C6 C9 C10 C15 91.6(3) . . . . ?
C6 C9 C22 O2 -1.0(3) . . . . ?
C6 C9 C22 N2 -178.4(2) . . . . ?
C7 N1 C4 C2 53.0(3) . . . . ?
C7 N1 C4 C5 178.3(2) . . . . ?
C7 N1 C6 S1 -159.02(18) . . . . ?
C7 N1 C6 S2 -36.6(2) . . . . ?
C7 N1 C6 C9 76.0(3) . . . . ?
C7 C8 C16 C17 -117.2(3) . . . . ?
C7 C8 C16 C21 62.4(3) . . . . ?
C8 S2 C6 S1 164.12(16) . . . . ?
C8 S2 C6 N1 48.82(17) . . . . ?
C8 S2 C6 C9 -65.56(16) . . . . ?
C8 S3 C9 C6 -3.72(17) . . . . ?
C8 S3 C9 C10 -123.36(19) . . . . ?
C8 S3 C9 C22 111.80(18) . . . . ?
C8 C16 C17 C18 177.8(3) . . . . ?
C8 C16 C21 C20 -178.2(3) . . . . ?
C9 S3 C8 S2 -40.10(14) . . . . ?
C9 S3 C8 C7 67.75(17) . . . . ?
C9 S3 C8 C16 -167.96(18) . . . . ?
C9 C10 C11 C12 176.2(3) . . . . ?
C9 C10 C15 C14 -177.2(3) . . . . ?
C10 C9 C22 O2 120.1(3) . . . . ?
C10 C9 C22 N2 -57.3(3) . . . . ?
C10 C11 C12 C13 1.1(4) . . . . ?
C11 C10 C15 C14 0.2(4) . . . . ?
C11 C12 C13 C14 -0.4(5) . . . . ?
C12 C13 C14 C15 -0.4(5) . . . . ?
C13 C14 C15 C10 0.5(4) . . . . ?
C15 C10 C11 C12 -1.0(4) . . . . ?
C16 C17 C18 C19 0.8(5) . . . . ?
C17 C16 C21 C20 1.5(4) . . . . ?
C17 C18 C19 C20 0.7(5) . . . . ?
C18 C19 C20 C21 -1.1(5) . . . . ?
C19 C20 C21 C16 0.0(5) . . . . ?
C21 C16 C17 C18 -1.9(4) . . . . ?
C22 N2 C23 S4 160.3(2) . . . . ?
C22 N2 C23 O3 -20.7(4) . . . . ?
C22 N2 C25 C24 -147.7(2) . . . . ?
C22 N2 C25 C26 85.8(3) . . . . ?
C22 C9 C10 C11 154.1(3) . . . . ?
C22 C9 C10 C15 -28.6(3) . . . . ?
C23 S4 C24 C25 18.1(2) . . . . ?
C23 N2 C22 O2 -179.3(2) . . . . ?
C23 N2 C22 C9 -1.8(4) . . . . ?
C23 N2 C25 C24 27.6(3) . . . . ?
C23 N2 C25 C26 -98.9(3) . . . . ?
C24 S4 C23 O3 177.9(2) . . . . ?
C24 S4 C23 N2 -3.1(2) . . . . ?
C24 C25 C26 C27 70.5(3) . . . . ?
C24 C25 C26 C28 -55.4(3) . . . . ?
C25 N2 C22 O2 -4.6(3) . . . . ?
C25 N2 C22 C9 172.8(2) . . . . ?
C25 N2 C23 S4 -14.4(3) . . . . ?
C25 N2 C23 O3 164.6(3) . . . . ?
